data_9008165
loop_
_publ_author_name
'Walitzi, E. M.'
'Krischner, H.'

_publ_section_title
;
 Strukturuntersuchungen an bariumazid Ba(N3)2
;
_journal_name_full 'Zeitschrift fur Kristallographie'
_journal_page_first 153
_journal_page_last 156
_journal_volume 129
_journal_year 1969
_chemical_formula_structural Ba(N3)2
_chemical_formula_sum 'Ba N6'
_space_group_IT_number 11
_symmetry_space_group_name_Hall '-P 2yb'
_symmetry_space_group_name_H-M 'P 1 21/m 1'
_cell_angle_alpha 90
_cell_angle_beta 99.57
_cell_angle_gamma 90
_cell_length_a 9.63
_cell_length_b 4.41
_cell_length_c 5.43
_cell_formula_units_Z 2
_cell_volume 227.394
_database_code_amcsd 0010681
_exptl_crystal_density_diffrn 3.233
_cod_database_code 9008165
_amcsd_formula_title Ba(N3)2

loop_
_space_group_symop_operation_xyz
x,y,z
x,1/2-y,z
-x,1/2+y,-z
-x,-y,-z

loop_
_atom_site_label
_atom_site_fract_x
_atom_site_fract_y
_atom_site_fract_z
Ba 0.21800 0.25000 0.17200
N1 0.10000 0.75000 0.86900
N2 0.10800 0.75000 0.66100
N3 0.11700 0.75000 0.44800
N4 0.41700 0.75000 0.22400
N5 0.46100 0.25000 0.74700
N6 0.33900 0.25000 0.70800

loop_
_cod_related_entry_id
_cod_related_entry_database
_cod_related_entry_code
1 AMCSD 0010681
